data_7039819
loop_
_publ_author_name
'Wang, Xiuli'
'Sun, Junjun'
'Lin, Hongyan'
'Chang, Zhihan'
'Wang, Xiang'
'Liu, Guocheng'

_publ_section_title
;
 A series of Anderson-type polyoxometalate-based metal-organic complexes:
 their pH-dependent electrochemical behaviour, and as electrocatalysts and
 photocatalysts.
;
_journal_issue 31
_journal_name_full 'Dalton transactions (Cambridge, England : 2003)'
_journal_page_first 12465
_journal_page_last 12478
_journal_paper_doi 10.1039/c6dt02216b
_journal_volume 45
_journal_year 2016
_chemical_formula_sum 'C18 H40 Cu4 Mo8 N4 O39'
_chemical_formula_weight 1958.22
_space_group_crystal_system triclinic
_space_group_IT_number 2
_space_group_name_Hall '-P 1'
_space_group_name_H-M_alt 'P -1'
_symmetry_space_group_name_Hall '-P 1'
_symmetry_space_group_name_H-M 'P -1'
_atom_sites_solution_hydrogens geom
_atom_sites_solution_primary direct
_atom_sites_solution_secondary difmap
_audit_creation_method SHELXL-2014/7
_audit_update_record
;
2016-05-31 deposited with the CCDC.
2016-07-06 downloaded from the CCDC.
;
_cell_angle_alpha 79.0310(10)
_cell_angle_beta 69.5300(10)
_cell_angle_gamma 80.4040(10)
_cell_formula_units_Z 1
_cell_length_a 9.4465(5)
_cell_length_b 11.4498(6)
_cell_length_c 12.0173(6)
_cell_measurement_reflns_used 4195
_cell_measurement_temperature 296(2)
_cell_measurement_theta_max 28.2946
_cell_measurement_theta_min 2.3151
_cell_volume 1188.37(11)
_computing_cell_refinement 'Bruker XSCANS'
_computing_data_collection 'Bruker XSCANS'
_computing_data_reduction 'Bruker SHELXTL'
_computing_molecular_graphics 'Bruker SHELXTL'
_computing_publication_material 'Bruker SHELXTL'
_computing_structure_refinement 'SHELXL-2014/7 (Sheldrick, 2014)'
_computing_structure_solution 'Bruker SHELXTL'
_diffrn_ambient_temperature 296(2)
_diffrn_measured_fraction_theta_full 0.999
_diffrn_measured_fraction_theta_max 0.993
_diffrn_measurement_device_type 'Bruker P4'
_diffrn_measurement_method '\w scans'
_diffrn_radiation_type MoK\a
_diffrn_radiation_wavelength 0.71073
_diffrn_reflns_av_R_equivalents 0.0169
_diffrn_reflns_av_unetI/netI 0.0329
_diffrn_reflns_Laue_measured_fraction_full 0.999
_diffrn_reflns_Laue_measured_fraction_max 0.993
_diffrn_reflns_limit_h_max 12
_diffrn_reflns_limit_h_min -12
_diffrn_reflns_limit_k_max 11
_diffrn_reflns_limit_k_min -15
_diffrn_reflns_limit_l_max 11
_diffrn_reflns_limit_l_min -16
_diffrn_reflns_number 8853
_diffrn_reflns_point_group_measured_fraction_full 0.999
_diffrn_reflns_point_group_measured_fraction_max 0.993
_diffrn_reflns_theta_full 25.242
_diffrn_reflns_theta_max 28.295
_diffrn_reflns_theta_min 1.823
_diffrn_source 'sealed tube'
_exptl_absorpt_coefficient_mu 3.896
_exptl_absorpt_correction_T_max 0.516
_exptl_absorpt_correction_T_min 0.323
_exptl_absorpt_correction_type numerical
_exptl_absorpt_process_details 'ABSCOR by T.Higashi    8  March, 1995'
_exptl_crystal_colour BLUE
_exptl_crystal_density_diffrn 2.736
_exptl_crystal_density_method 'not measured'
_exptl_crystal_description BLOCK
_exptl_crystal_F_000 938
_exptl_crystal_size_max 0.300
_exptl_crystal_size_mid 0.250
_exptl_crystal_size_min 0.170
_refine_diff_density_max 1.106
_refine_diff_density_min -0.873
_refine_diff_density_rms 0.128
_refine_ls_extinction_method none
_refine_ls_goodness_of_fit_ref 0.971
_refine_ls_hydrogen_treatment mixed
_refine_ls_matrix_type full
_refine_ls_number_parameters 340
_refine_ls_number_reflns 5867
_refine_ls_number_restraints 0
_refine_ls_restrained_S_all 0.971
_refine_ls_R_factor_all 0.0309
_refine_ls_R_factor_gt 0.0251
_refine_ls_shift/su_max 0.001
_refine_ls_shift/su_mean 0.000
_refine_ls_structure_factor_coef Fsqd
_refine_ls_weighting_details 'w=1/[\s^2^(Fo^2^)+(0.0361P)^2^] where P=(Fo^2^+2Fc^2^)/3'
_refine_ls_weighting_scheme calc
_refine_ls_wR_factor_gt 0.0614
_refine_ls_wR_factor_ref 0.0636
_reflns_Friedel_coverage 0.000
_reflns_number_gt 5133
_reflns_number_total 5906
_reflns_threshold_expression 'I > 2\s(I)'
_cod_data_source_file c6dt02216b2.cif
_cod_data_source_block complex4
_cod_depositor_comments 'Adding full bibliography for 7039813--7039819.cif.'
_cod_database_code 7039819
_shelx_shelxl_version_number 2014/7
_shelx_space_group_comment
;
The symmetry employed for this shelxl refinement is uniquely defined
by the following loop, which should always be used as a source of
symmetry information in preference to the above space-group names.
They are only intended as comments.
;
_shelx_estimated_absorpt_t_min 0.388
_shelx_estimated_absorpt_t_max 0.557

loop_
_space_group_symop_operation_xyz
'x, y, z'
'-x, -y, -z'

loop_
_atom_site_label
_atom_site_type_symbol
_atom_site_fract_x
_atom_site_fract_y
_atom_site_fract_z
_atom_site_U_iso_or_equiv
_atom_site_adp_type
_atom_site_occupancy
_atom_site_site_symmetry_order
_atom_site_calc_flag
_atom_site_refinement_flags_posn
_atom_site_refinement_flags_adp
_atom_site_refinement_flags_occupancy
Mo1 Mo 0.56959(3) 0.77882(2) 0.47310(2) 0.01096(6) Uani 1 1 d . . .
Cu1 Cu 0.19743(4) 0.96446(3) 0.63580(3) 0.01286(8) Uani 1 1 d . . .
O1W O -0.0263(3) 0.2879(3) 0.7806(2) 0.0395(7) Uani 1 1 d . . .
H1WA H 0.0463 0.3184 0.7235 0.047 Uiso 1 1 d R U .
HWAB H -0.130(7) 0.326(6) 0.797(5) 0.11(2) Uiso 1 1 d . . .
C1 C 0.2381(4) 1.0204(3) 0.8456(3) 0.0212(7) Uani 1 1 d . . .
H1A H 0.2070 1.0970 0.8140 0.025 Uiso 1 1 calc R U .
N1 N 0.2467(3) 0.9292(3) 0.7874(2) 0.0195(6) Uani 1 1 d . . .
O1 O 0.4011(2) 0.85517(19) 0.54749(19) 0.0193(5) Uani 1 1 d . . .
Mo2 Mo 0.83099(3) 0.60646(2) 0.57278(2) 0.01269(6) Uani 1 1 d . . .
Cu2 Cu 0.03746(4) 0.87286(3) 0.47716(3) 0.01274(8) Uani 1 1 d . . .
O2W O 0.6352(4) 0.9205(4) 0.7041(3) 0.0563(10) Uani 1 1 d . . .
H2WB H 0.6291 0.8456 0.7213 0.068 Uiso 1 1 d R U .
H2WA H 0.670(8) 0.920(7) 0.761(6) 0.13(3) Uiso 1 1 d . . .
C2 C 0.2730(4) 1.0064(3) 0.9495(3) 0.0241(7) Uani 1 1 d . . .
N2 N 0.2961(3) 1.2122(3) 0.9483(3) 0.0297(7) Uani 1 1 d . . .
H2A H 0.3354 1.2137 0.8718 0.036 Uiso 1 1 calc R U .
O2 O 0.0514(3) 0.8266(2) 0.6887(2) 0.0250(5) Uani 1 1 d . . .
H23 H -0.0311 0.8374 0.7515 0.030 Uiso 1 1 d R U .
H24 H 0.0824 0.7537 0.6800 0.030 Uiso 1 1 d R U .
Mo3 Mo 0.68025(3) 0.49648(2) 0.39796(2) 0.00973(6) Uani 1 1 d . . .
C3 C 0.2938(4) 0.8188(3) 0.8308(3) 0.0292(8) Uani 1 1 d . . .
H3A H 0.3029 0.7553 0.7897 0.035 Uiso 1 1 calc R U .
O3 O -0.0297(3) 1.0760(2) 0.7203(2) 0.0250(5) Uani 1 1 d . . .
H25 H -0.1015 1.0297 0.7780 0.030 Uiso 1 1 d R U .
H28 H -0.038(4) 1.138(4) 0.741(3) 0.031(12) Uiso 1 1 d . . .
O4 O 0.1386(2) 1.00437(18) 0.49147(17) 0.0123(4) Uani 1 1 d . . .
H26 H 0.2105 1.0148 0.4401 0.015 Uiso 1 1 d R U .
Mo4 Mo 0.62215(3) 0.32344(2) 0.65650(2) 0.01023(6) Uani 1 1 d . . .
C4 C 0.3295(5) 0.7972(4) 0.9366(3) 0.0362(9) Uani 1 1 d . . .
H4A H 0.3603 0.7199 0.9666 0.043 Uiso 1 1 calc R U .
C5 C 0.3186(4) 0.8912(4) 0.9961(3) 0.0329(9) Uani 1 1 d . . .
H5A H 0.3416 0.8781 1.0670 0.040 Uiso 1 1 calc R U .
O5 O 0.2245(2) 0.77288(19) 0.4162(2) 0.0176(5) Uani 1 1 d . . .
C6 C 0.2570(4) 1.1095(3) 1.0139(3) 0.0245(7) Uani 1 1 d . . .
O6 O -0.0756(2) 0.73584(19) 0.5181(2) 0.0203(5) Uani 1 1 d . . .
C7 C 0.2769(4) 1.3244(3) 0.9968(3) 0.0344(9) Uani 1 1 d . . .
H11A H 0.3689 1.3637 0.9584 0.041 Uiso 1 1 calc R U .
H11B H 0.2618 1.3065 1.0821 0.041 Uiso 1 1 calc R U .
O7 O 0.6968(2) 0.88566(19) 0.41079(19) 0.0176(5) Uani 1 1 d . . .
O8 O 0.6279(2) 0.70421(19) 0.60500(18) 0.0141(4) Uani 1 1 d . . .
C8 C 0.1420(6) 1.4093(5) 0.9769(4) 0.0562(11) Uani 1 1 d . . .
H12A H 0.1567 1.4189 0.8909 0.067 Uiso 1 1 calc R U .
O9 O 0.8203(3) 0.5718(2) 0.7180(2) 0.0272(6) Uani 1 1 d . . .
C9 C 0.0057(11) 1.3871(10) 1.0318(8) 0.0562(11) Uani 0.5 1 d . . P
H13A H -0.0149 1.3833 1.1172 0.067 Uiso 0.5 1 calc R U P
H13B H -0.0052 1.3089 1.0178 0.067 Uiso 0.5 1 calc R U P
C9' C 0.1170(11) 1.5185(9) 1.0064(8) 0.0562(11) Uani 0.5 1 d . . P
H13C H 0.2130 1.5527 0.9731 0.067 Uiso 0.5 1 calc R U P
H13D H 0.0887 1.5103 1.0930 0.067 Uiso 0.5 1 calc R U P
O10 O 1.0000 0.5000 0.5000 0.0209(7) Uani 1 2 d S . P
O11 O 0.7622(2) 0.63428(18) 0.39865(18) 0.0131(4) Uani 1 1 d . . .
O12 O 0.5905(2) 0.54563(19) 0.28918(18) 0.0150(4) Uani 1 1 d . . .
O13 O 0.5372(2) 0.38297(18) 0.50085(17) 0.0111(4) Uani 1 1 d . . .
O14 O 0.4677(2) 0.22438(18) 0.67961(18) 0.0134(4) Uani 1 1 d . . .
O15 O 0.6325(3) 0.3150(2) 0.79623(19) 0.0216(5) Uani 1 1 d . . .
O16 O 0.8332(2) 0.4023(2) 0.3307(2) 0.0189(5) Uani 1 1 d . . .
O17 O 0.7057(2) 0.46998(18) 0.57320(17) 0.0121(4) Uani 1 1 d . . .
O18 O 0.2066(3) 1.0951(2) 1.1266(2) 0.0330(6) Uani 1 1 d . . .

loop_
_atom_site_aniso_label
_atom_site_aniso_U_11
_atom_site_aniso_U_22
_atom_site_aniso_U_33
_atom_site_aniso_U_23
_atom_site_aniso_U_13
_atom_site_aniso_U_12
Mo1 0.01033(11) 0.00762(12) 0.01645(13) -0.00202(9) -0.00586(9) -0.00156(9)
Cu1 0.01325(17) 0.01158(18) 0.01528(18) -0.00015(14) -0.00660(14) -0.00331(14)
O1W 0.0377(16) 0.0440(18) 0.0347(15) -0.0050(13) -0.0029(13) -0.0197(14)
C1 0.0224(16) 0.0222(18) 0.0200(16) 0.0018(13) -0.0098(13) -0.0044(13)
N1 0.0219(13) 0.0187(14) 0.0181(13) 0.0016(11) -0.0091(11) -0.0021(11)
O1 0.0160(11) 0.0173(12) 0.0262(12) -0.0082(10) -0.0096(9) 0.0054(9)
Mo2 0.01280(12) 0.00976(13) 0.01861(13) -0.00023(10) -0.00869(10) -0.00400(9)
Cu2 0.01003(16) 0.00810(18) 0.0219(2) -0.00300(14) -0.00677(14) -0.00153(13)
O2W 0.0451(19) 0.095(3) 0.0324(17) 0.0006(18) -0.0083(15) -0.0373(19)
C2 0.0228(16) 0.031(2) 0.0177(16) 0.0017(14) -0.0074(13) -0.0060(14)
N2 0.0326(16) 0.0359(19) 0.0181(14) -0.0009(13) -0.0044(12) -0.0091(14)
O2 0.0260(12) 0.0162(12) 0.0284(13) -0.0054(10) -0.0035(10) 0.0006(10)
Mo3 0.00894(11) 0.00862(12) 0.01201(12) -0.00126(9) -0.00346(9) -0.00220(9)
C3 0.035(2) 0.0234(19) 0.031(2) -0.0009(15) -0.0158(16) -0.0004(15)
O3 0.0285(13) 0.0241(14) 0.0207(12) -0.0043(11) -0.0040(10) -0.0061(11)
O4 0.0099(9) 0.0119(10) 0.0154(10) -0.0023(8) -0.0031(8) -0.0035(8)
Mo4 0.00961(11) 0.00884(12) 0.01304(12) 0.00087(9) -0.00547(9) -0.00216(9)
C4 0.049(2) 0.027(2) 0.033(2) 0.0067(17) -0.0227(18) 0.0020(18)
C5 0.040(2) 0.038(2) 0.0232(18) 0.0051(16) -0.0163(16) -0.0074(18)
O5 0.0138(10) 0.0112(11) 0.0271(12) -0.0030(9) -0.0062(9) -0.0005(8)
C6 0.0229(16) 0.034(2) 0.0188(16) -0.0041(15) -0.0082(13) -0.0071(15)
O6 0.0155(10) 0.0110(11) 0.0358(14) -0.0035(10) -0.0087(10) -0.0043(9)
C7 0.036(2) 0.031(2) 0.032(2) -0.0073(17) -0.0028(17) -0.0085(17)
O7 0.0243(11) 0.0112(11) 0.0215(11) 0.0011(9) -0.0119(9) -0.0078(9)
O8 0.0133(10) 0.0148(11) 0.0151(10) -0.0042(8) -0.0052(8) -0.0002(8)
C8 0.054(2) 0.058(3) 0.044(2) -0.009(2) -0.0099(18) 0.016(2)
O9 0.0286(13) 0.0340(15) 0.0223(12) -0.0003(11) -0.0130(10) -0.0060(11)
C9 0.054(2) 0.058(3) 0.044(2) -0.009(2) -0.0099(18) 0.016(2)
C9' 0.054(2) 0.058(3) 0.044(2) -0.009(2) -0.0099(18) 0.016(2)
O10 0.0115(14) 0.0159(17) 0.0353(19) -0.0098(14) -0.0048(13) -0.0008(12)
O11 0.0112(9) 0.0110(10) 0.0165(10) 0.0013(8) -0.0037(8) -0.0051(8)
O12 0.0171(10) 0.0158(11) 0.0131(10) -0.0009(8) -0.0063(8) -0.0033(8)
O13 0.0111(9) 0.0081(10) 0.0155(10) -0.0005(8) -0.0051(8) -0.0042(8)
O14 0.0161(10) 0.0105(10) 0.0152(10) 0.0021(8) -0.0074(8) -0.0053(8)
O15 0.0252(12) 0.0250(13) 0.0170(11) 0.0009(9) -0.0110(9) -0.0043(10)
O16 0.0148(10) 0.0169(12) 0.0228(12) -0.0064(9) -0.0033(9) 0.0022(9)
O17 0.0120(9) 0.0106(10) 0.0156(10) 0.0002(8) -0.0068(8) -0.0038(8)
O18 0.0458(16) 0.0384(16) 0.0141(12) -0.0011(11) -0.0053(11) -0.0160(13)

loop_
_atom_type_symbol
_atom_type_description
_atom_type_scat_dispersion_real
_atom_type_scat_dispersion_imag
_atom_type_scat_source
C C 0.0033 0.0016 'International Tables Vol C Tables 4.2.6.8 and 6.1.1.4'
H H 0.0000 0.0000 'International Tables Vol C Tables 4.2.6.8 and 6.1.1.4'
N N 0.0061 0.0033 'International Tables Vol C Tables 4.2.6.8 and 6.1.1.4'
O O 0.0106 0.0060 'International Tables Vol C Tables 4.2.6.8 and 6.1.1.4'
Cu Cu 0.3201 1.2651 'International Tables Vol C Tables 4.2.6.8 and 6.1.1.4'
Mo Mo -1.6832 0.6857 'International Tables Vol C Tables 4.2.6.8 and 6.1.1.4'

loop_
_geom_angle_atom_site_label_1
_geom_angle_atom_site_label_2
_geom_angle_atom_site_label_3
_geom_angle
_geom_angle_site_symmetry_1
_geom_angle_site_symmetry_3
O1 Mo1 O7 105.32(10) . .
O1 Mo1 O8 98.85(9) . .
O7 Mo1 O8 100.96(9) . .
O1 Mo1 O14 99.32(9) . 2_666
O7 Mo1 O14 94.54(9) . 2_666
O8 Mo1 O14 152.01(9) . 2_666
O1 Mo1 O13 92.19(9) . 2_666
O7 Mo1 O13 160.44(10) . 2_666
O8 Mo1 O13 84.52(8) . 2_666
O14 Mo1 O13 73.69(8) 2_666 2_666
O1 Mo1 O11 165.15(9) . .
O7 Mo1 O11 89.34(9) . .
O8 Mo1 O11 75.54(8) . .
O14 Mo1 O11 81.53(8) 2_666 .
O13 Mo1 O11 73.73(7) 2_666 .
O4 Cu1 N1 176.80(10) . .
O4 Cu1 O7 89.94(8) . 2_676
N1 Cu1 O7 89.98(10) . 2_676
O4 Cu1 O2 86.24(9) . .
N1 Cu1 O2 93.35(10) . .
O7 Cu1 O2 170.28(9) 2_676 .
O4 Cu1 O1 92.42(8) . .
N1 Cu1 O1 90.78(10) . .
O7 Cu1 O1 93.28(9) 2_676 .
O2 Cu1 O1 95.80(9) . .
O4 Cu1 O3 83.59(8) . .
N1 Cu1 O3 93.22(10) . .
O7 Cu1 O3 89.42(9) 2_676 .
O2 Cu1 O3 81.29(9) . .
O1 Cu1 O3 175.19(9) . .
N1 C1 C2 123.3(3) . .
C3 N1 C1 118.9(3) . .
C3 N1 Cu1 122.5(2) . .
C1 N1 Cu1 118.5(2) . .
Mo1 O1 Cu1 175.41(13) . .
O9 Mo2 O6 105.80(12) . 1_655
O9 Mo2 O10 101.24(9) . .
O6 Mo2 O10 95.86(7) 1_655 .
O9 Mo2 O8 95.26(10) . .
O6 Mo2 O8 91.12(9) 1_655 .
O10 Mo2 O8 159.55(6) . .
O9 Mo2 O17 96.28(10) . .
O6 Mo2 O17 157.58(9) 1_655 .
O10 Mo2 O17 83.39(5) . .
O8 Mo2 O17 82.88(8) . .
O9 Mo2 O11 160.43(9) . .
O6 Mo2 O11 89.53(9) 1_655 .
O10 Mo2 O11 88.92(5) . .
O8 Mo2 O11 71.90(8) . .
O17 Mo2 O11 68.05(7) . .
O5 Cu2 O6 90.31(9) . .
O5 Cu2 O4 168.51(9) . 2_576
O6 Cu2 O4 97.05(9) . 2_576
O5 Cu2 O4 94.33(9) . .
O6 Cu2 O4 161.62(9) . .
O4 Cu2 O4 81.43(9) 2_576 .
O5 Cu2 O3 88.56(9) . 2_576
O6 Cu2 O3 95.75(9) . 2_576
O4 Cu2 O3 81.96(8) 2_576 2_576
O4 Cu2 O3 102.13(9) . 2_576
O5 Cu2 Cu2 134.02(7) . 2_576
O6 Cu2 Cu2 135.09(7) . 2_576
O4 Cu2 Cu2 40.82(6) 2_576 2_576
O4 Cu2 Cu2 40.60(6) . 2_576
O3 Cu2 Cu2 92.68(7) 2_576 2_576
C1 C2 C5 117.8(3) . .
C1 C2 C6 121.7(3) . .
C5 C2 C6 120.4(3) . .
C6 N2 C7 124.4(3) . .
O16 Mo3 O12 104.08(10) . .
O16 Mo3 O11 104.67(10) . .
O12 Mo3 O11 101.90(9) . .
O16 Mo3 O13 101.52(10) . .
O12 Mo3 O13 97.32(9) . .
O11 Mo3 O13 142.38(9) . .
O16 Mo3 O17 98.30(9) . .
O12 Mo3 O17 157.15(9) . .
O11 Mo3 O17 76.40(8) . .
O13 Mo3 O17 73.48(8) . .
O16 Mo3 O13 176.62(9) . 2_666
O12 Mo3 O13 77.35(8) . 2_666
O11 Mo3 O13 77.88(8) . 2_666
O13 Mo3 O13 75.20(9) . 2_666
O17 Mo3 O13 80.06(7) . 2_666
N1 C3 C4 121.2(4) . .
Cu1 O3 Cu2 85.36(8) . 2_576
Cu1 O4 Cu2 107.59(10) . 2_576
Cu1 O4 Cu2 109.74(9) . .
Cu2 O4 Cu2 98.57(8) 2_576 .
O15 Mo4 O5 105.21(11) . 2_666
O15 Mo4 O14 103.86(10) . .
O5 Mo4 O14 96.83(10) 2_666 .
O15 Mo4 O17 103.59(10) . .
O5 Mo4 O17 96.69(9) 2_666 .
O14 Mo4 O17 144.88(8) . .
O15 Mo4 O13 158.98(9) . .
O5 Mo4 O13 95.79(9) 2_666 .
O14 Mo4 O13 73.92(8) . .
O17 Mo4 O13 72.57(8) . .
O15 Mo4 O12 88.19(9) . 2_666
O5 Mo4 O12 166.58(9) 2_666 2_666
O14 Mo4 O12 78.86(8) . 2_666
O17 Mo4 O12 80.54(8) . 2_666
O13 Mo4 O12 70.83(7) . 2_666
C5 C4 C3 119.4(3) . .
C4 C5 C2 119.5(3) . .
Mo4 O5 Cu2 169.49(14) 2_666 .
O18 C6 N2 123.3(3) . .
O18 C6 C2 119.3(3) . .
N2 C6 C2 117.4(3) . .
Mo2 O6 Cu2 171.88(14) 1_455 .
N2 C7 C8 112.0(4) . .
Mo1 O7 Cu1 165.76(14) . 2_676
Mo1 O8 Mo2 117.70(10) . .
C9 C8 C9' 93.8(7) . .
C9 C8 C7 122.1(6) . .
C9' C8 C7 119.5(6) . .
C8 C9 C9' 114.5(9) . 2_587
C8 C9 C9' 44.3(5) . .
C9' C9 C9' 86.0(8) 2_587 .
C8 C9' C9 119.8(9) . 2_587
C8 C9' C9 41.9(5) . .
C9 C9' C9 94.0(8) 2_587 .
Mo2 O10 Mo2 180.0 2_766 .
Mo3 O11 Mo1 109.76(9) . .
Mo3 O11 Mo2 107.77(9) . .
Mo1 O11 Mo2 90.90(7) . .
Mo3 O12 Mo4 115.47(10) . 2_666
Mo3 O13 Mo1 150.04(11) . 2_666
Mo3 O13 Mo4 102.30(8) . .
Mo1 O13 Mo4 94.33(7) 2_666 .
Mo3 O13 Mo3 104.80(9) . 2_666
Mo1 O13 Mo3 97.88(7) 2_666 2_666
Mo4 O13 Mo3 96.17(8) . 2_666
Mo4 O14 Mo1 111.89(9) . 2_666
Mo4 O17 Mo2 146.58(10) . .
Mo4 O17 Mo3 106.40(9) . .
Mo2 O17 Mo3 106.57(8) . .

loop_
_geom_bond_atom_site_label_1
_geom_bond_atom_site_label_2
_geom_bond_distance
_geom_bond_site_symmetry_2
Mo1 O1 1.713(2) .
Mo1 O7 1.736(2) .
Mo1 O8 1.867(2) .
Mo1 O14 1.994(2) 2_666
Mo1 O13 2.175(2) 2_666
Mo1 O11 2.296(2) .
Cu1 O4 1.9530(19) .
Cu1 N1 1.987(3) .
Cu1 O7 2.018(2) 2_676
Cu1 O2 2.128(2) .
Cu1 O1 2.161(2) .
Cu1 O3 2.307(3) .
C1 N1 1.340(4) .
C1 C2 1.375(4) .
N1 C3 1.339(4) .
Mo2 O9 1.686(2) .
Mo2 O6 1.751(2) 1_655
Mo2 O10 1.8921(3) .
Mo2 O8 2.003(2) .
Mo2 O17 2.110(2) .
Mo2 O11 2.352(2) .
Cu2 O5 1.926(2) .
Cu2 O6 1.934(2) .
Cu2 O4 1.967(2) 2_576
Cu2 O4 1.975(2) .
Cu2 O3 2.358(2) 2_576
Cu2 Cu2 2.9879(7) 2_576
C2 C5 1.391(5) .
C2 C6 1.491(5) .
N2 C6 1.315(4) .
N2 C7 1.469(5) .
Mo3 O16 1.703(2) .
Mo3 O12 1.755(2) .
Mo3 O11 1.872(2) .
Mo3 O13 1.9621(19) .
Mo3 O17 2.1614(19) .
Mo3 O13 2.356(2) 2_666
C3 C4 1.394(5) .
O3 Cu2 2.358(2) 2_576
O4 Cu2 1.967(2) 2_576
Mo4 O15 1.700(2) .
Mo4 O5 1.740(2) 2_666
Mo4 O14 1.908(2) .
Mo4 O17 1.921(2) .
Mo4 O13 2.2338(19) .
Mo4 O12 2.272(2) 2_666
C4 C5 1.374(6) .
O5 Mo4 1.740(2) 2_666
C6 O18 1.256(4) .
O6 Mo2 1.751(2) 1_455
C7 C8 1.529(6) .
O7 Cu1 2.018(2) 2_676
C8 C9 1.269(11) .
C8 C9' 1.326(11) .
C9 C9' 1.577(12) 2_587
C9 C9' 1.895(16) .
C9' C9 1.577(12) 2_587
O10 Mo2 1.8921(3) 2_766
O12 Mo4 2.272(2) 2_666
O13 Mo1 2.175(2) 2_666
O13 Mo3 2.356(2) 2_666
O14 Mo1 1.994(2) 2_666
